data_7208655
loop_
_publ_author_name
'Deng, Zhao-Peng'
'Zhang, Zhu-Yan'
'Huo, Li-Hua'
'Ng, Seik Weng'
'Zhao, Hui'
'Gao, Shan'

_publ_section_title
;
 Syntheses, crystal structures and properties of transition metal
 coordination polymers based on isophthalic acid and flexible bis(pyridyl)
 ligand with unsymmetrical spacer: influence of metal cations, ligand
 conformations and coordination modes
;
_journal_issue 20
_journal_name_full CrystEngComm
_journal_page_first 6548
_journal_paper_doi 10.1039/c2ce25339a
_journal_volume 14
_journal_year 2012
_chemical_formula_moiety 'C38 H32 N6 O10 Zn3'
_chemical_formula_sum 'C38 H32 N6 O10 Zn3'
_chemical_formula_weight 928.81
_chemical_name_systematic
;
?
;
_space_group_IT_number 34
_symmetry_cell_setting orthorhombic
_symmetry_space_group_name_Hall 'P 2 -2n'
_symmetry_space_group_name_H-M 'P n n 2'
_atom_sites_solution_hydrogens geom
_atom_sites_solution_primary direct
_atom_sites_solution_secondary difmap
_audit_creation_method SHELXL-97
_cell_angle_alpha 90.00
_cell_angle_beta 90.00
_cell_angle_gamma 90.00
_cell_formula_units_Z 4
_cell_length_a 18.662(4)
_cell_length_b 20.461(4)
_cell_length_c 9.4272(19)
_cell_measurement_reflns_used 20371
_cell_measurement_temperature 295(2)
_cell_measurement_theta_max 27.48
_cell_measurement_theta_min 3.17
_cell_volume 3599.7(13)
_computing_cell_refinement RAPID-AUTO
_computing_data_reduction 'CrystalStructure (Rigaku/MSC and Rigaku Corporation, 2002)'
_computing_molecular_graphics SHELXL-97
_computing_publication_material SHELXL-97
_computing_structure_refinement 'SHELXL-97 (Sheldrick, 1997)'
_computing_structure_solution 'SHELXS-97 (Sheldrick, 1990)'
_diffrn_ambient_temperature 295(2)
_diffrn_detector_area_resol_mean 10.000
_diffrn_measured_fraction_theta_full 0.996
_diffrn_measured_fraction_theta_max 0.996
_diffrn_measurement_device_type 'Rigaku RAXIS-RAPID'
_diffrn_measurement_method \w
_diffrn_radiation_monochromator graphite
_diffrn_radiation_source 'fine-focus sealed tube'
_diffrn_radiation_type MoK\a
_diffrn_radiation_wavelength 0.71073
_diffrn_reflns_av_R_equivalents 0.0861
_diffrn_reflns_av_sigmaI/netI 0.0745
_diffrn_reflns_limit_h_max 24
_diffrn_reflns_limit_h_min -24
_diffrn_reflns_limit_k_max 26
_diffrn_reflns_limit_k_min -26
_diffrn_reflns_limit_l_max 12
_diffrn_reflns_limit_l_min -12
_diffrn_reflns_number 34240
_diffrn_reflns_theta_full 27.48
_diffrn_reflns_theta_max 27.48
_diffrn_reflns_theta_min 3.13
_diffrn_standards_decay_% 0
_diffrn_standards_interval_count 0
_diffrn_standards_interval_time 0
_diffrn_standards_number 0
_exptl_absorpt_coefficient_mu 2.053
_exptl_absorpt_correction_T_max 0.7907
_exptl_absorpt_correction_T_min 0.7088
_exptl_absorpt_correction_type multi-scan
_exptl_absorpt_process_details 'ABSCOR (Higashi, 1995)'
_exptl_crystal_colour 'pale yellow'
_exptl_crystal_density_diffrn 1.714
_exptl_crystal_density_method 'not measured'
_exptl_crystal_description prism
_exptl_crystal_F_000 1888
_exptl_crystal_size_max 0.18
_exptl_crystal_size_mid 0.15
_exptl_crystal_size_min 0.12
_refine_diff_density_max 1.107
_refine_diff_density_min -0.667
_refine_diff_density_rms 0.099
_refine_ls_abs_structure_details 'Flack H D (1983), Acta Cryst. A39, 876-881'
_refine_ls_abs_structure_Flack 0.406(14)
_refine_ls_extinction_method none
_refine_ls_goodness_of_fit_ref 1.040
_refine_ls_hydrogen_treatment mixed
_refine_ls_matrix_type full
_refine_ls_number_parameters 523
_refine_ls_number_reflns 8211
_refine_ls_number_restraints 5
_refine_ls_restrained_S_all 1.045
_refine_ls_R_factor_all 0.0781
_refine_ls_R_factor_gt 0.0490
_refine_ls_shift/su_max 0.001
_refine_ls_shift/su_mean 0.000
_refine_ls_structure_factor_coef Fsqd
_refine_ls_weighting_details 'calc w=1/[\s^2^(Fo^2^)+(0.0554P)^2^+0.0000P] where P=(Fo^2^+2Fc^2^)/3'
_refine_ls_weighting_scheme calc
_refine_ls_wR_factor_gt 0.1009
_refine_ls_wR_factor_ref 0.1173
_reflns_number_gt 5924
_reflns_number_total 8211
_reflns_threshold_expression >2sigma(I)
_cod_data_source_file c2ce25339a.txt
_cod_data_source_block complex8
_cod_original_sg_symbol_Hall 'P 2 -2n '
_cod_original_sg_symbol_H-M 'P nn2 '
_cod_database_code 7208655

loop_
_symmetry_equiv_pos_as_xyz
'x, y, z'
'-x, -y, z'
'x+1/2, -y+1/2, z+1/2'
'-x+1/2, y+1/2, z+1/2'

loop_
_atom_site_label
_atom_site_type_symbol
_atom_site_fract_x
_atom_site_fract_y
_atom_site_fract_z
_atom_site_U_iso_or_equiv
_atom_site_adp_type
_atom_site_occupancy
_atom_site_symmetry_multiplicity
_atom_site_calc_flag
_atom_site_refinement_flags
Zn1 Zn 0.63447(3) 0.66738(3) 0.25348(7) 0.03298(15) Uani 1 1 d .
Zn2 Zn 0.72762(3) 0.61648(4) 0.55135(8) 0.04456(18) Uani 1 1 d .
Zn3 Zn 0.82264(3) 0.57596(3) 0.85601(6) 0.03260(15) Uani 1 1 d .
O1 O 0.5700(2) 0.6960(2) 0.4107(4) 0.0455(10) Uani 1 1 d .
O2 O 0.6302(2) 0.6652(2) 0.6022(5) 0.0509(12) Uani 1 1 d .
O3 O 0.3881(2) 0.8606(2) 0.4413(5) 0.0528(11) Uani 1 1 d .
O4 O 0.3211(2) 0.8706(2) 0.6321(5) 0.0578(12) Uani 1 1 d .
O5 O 0.5668(2) 0.6055(2) 0.1667(4) 0.0457(10) Uani 1 1 d .
O6 O 0.6395(2) 0.6190(2) -0.0160(5) 0.0528(11) Uani 1 1 d .
O7 O 0.8275(2) 0.5738(2) 0.4981(4) 0.0494(12) Uani 1 1 d .
O8 O 0.8862(2) 0.5499(2) 0.6974(4) 0.0540(12) Uani 1 1 d .
O9 O 0.71606(18) 0.6363(2) 0.3475(4) 0.0416(9) Uani 1 1 d D
H9O H 0.7575(16) 0.637(4) 0.310(7) 0.062 Uiso 1 1 d D
O10 O 0.7404(2) 0.6029(2) 0.7585(4) 0.0402(9) Uani 1 1 d D
H10O H 0.714(3) 0.621(3) 0.820(5) 0.060 Uiso 1 1 d D
N1 N 0.6400(2) 0.7550(2) 0.1458(5) 0.0400(11) Uani 1 1 d .
N2 N 0.7375(3) 0.9003(3) -0.2205(7) 0.0628(18) Uani 1 1 d D
H2A H 0.7674 0.9287 -0.1885 0.087 Uiso 1 1 calc R
N3 N 0.6660(2) 0.9910(2) -0.5245(5) 0.0400(11) Uani 1 1 d .
N4 N 0.6714(3) 0.5161(2) 0.5266(5) 0.0442(12) Uani 1 1 d .
N5 N 0.6613(5) 0.3619(3) 0.7243(7) 0.090(3) Uani 1 1 d .
H5A H 0.6493 0.3221 0.7072 0.113 Uiso 1 1 calc R
N6 N 0.7043(3) 0.2224(3) 1.0677(6) 0.0547(14) Uani 1 1 d .
C1 C 0.5804(3) 0.6946(2) 0.5426(6) 0.0316(11) Uani 1 1 d .
C2 C 0.5274(2) 0.7313(3) 0.6316(6) 0.0301(11) Uani 1 1 d .
C3 C 0.4751(3) 0.7687(2) 0.5685(6) 0.0324(11) Uani 1 1 d .
H3 H 0.4723 0.7695 0.4700 0.039 Uiso 1 1 calc R
C4 C 0.4264(2) 0.8052(2) 0.6469(6) 0.0312(11) Uani 1 1 d .
C5 C 0.4304(3) 0.8038(3) 0.7925(6) 0.0379(13) Uani 1 1 d .
H5 H 0.3980 0.8275 0.8469 0.045 Uiso 1 1 calc R
C6 C 0.4832(3) 0.7667(3) 0.8574(7) 0.0463(14) Uani 1 1 d .
H6 H 0.4859 0.7659 0.9559 0.056 Uiso 1 1 calc R
C7 C 0.5317(3) 0.7311(3) 0.7796(6) 0.0363(12) Uani 1 1 d .
H7 H 0.5671 0.7070 0.8251 0.044 Uiso 1 1 calc R
C8 C 0.3733(3) 0.8483(3) 0.5717(6) 0.0336(12) Uani 1 1 d .
C9 C 0.5870(3) 0.5934(3) 0.0394(6) 0.0374(13) Uani 1 1 d .
C10 C 0.5000 0.5000 0.0346(9) 0.0368(18) Uani 1 2 d S
H10 H 0.5000 0.5000 0.1333 0.044 Uiso 1 2 calc SR
C11 C 0.5428(3) 0.5446(3) -0.0403(6) 0.0339(12) Uani 1 1 d .
C12 C 0.5429(3) 0.5444(3) -0.1883(6) 0.0421(14) Uani 1 1 d .
H12 H 0.5714 0.5736 -0.2385 0.050 Uiso 1 1 calc R
C13 C 0.5000 0.5000 -0.2591(9) 0.044(2) Uani 1 2 d S
H13 H 0.5000 0.5000 -0.3577 0.053 Uiso 1 2 calc SR
C14 C 0.8795(3) 0.5527(2) 0.5642(6) 0.0333(12) Uani 1 1 d .
C15 C 1.0000 0.5000 0.5522(8) 0.0302(15) Uani 1 2 d S
H15 H 1.0000 0.5000 0.6508 0.036 Uiso 1 2 calc SR
C16 C 0.9421(3) 0.5265(2) 0.4794(5) 0.0269(11) Uani 1 1 d .
C17 C 0.9421(3) 0.5264(3) 0.3328(6) 0.0374(13) Uani 1 1 d .
H17 H 0.9035 0.5439 0.2835 0.045 Uiso 1 1 calc R
C18 C 1.0000 0.5000 0.2587(9) 0.0394(18) Uani 1 2 d S
H18 H 1.0000 0.5000 0.1601 0.047 Uiso 1 2 calc SR
C19 C 0.6830(3) 0.7666(3) 0.0356(7) 0.0425(14) Uani 1 1 d .
H19 H 0.7138 0.7337 0.0050 0.051 Uiso 1 1 calc R
C20 C 0.6832(3) 0.8261(3) -0.0348(6) 0.0478(16) Uani 1 1 d D
C21 C 0.6360(4) 0.8721(3) 0.0073(7) 0.068(2) Uani 1 1 d .
H21 H 0.6342 0.9120 -0.0402 0.082 Uiso 1 1 calc R
C22 C 0.5909(5) 0.8610(3) 0.1184(9) 0.073(2) Uani 1 1 d .
H22 H 0.5584 0.8928 0.1470 0.101 Uiso 1 1 calc R
C23 C 0.5943(4) 0.8016(4) 0.1879(7) 0.065(2) Uani 1 1 d .
H23 H 0.5644 0.7939 0.2651 0.078 Uiso 1 1 calc R
C24 C 0.7332(4) 0.8360(3) -0.1552(8) 0.0588(18) Uani 1 1 d D
H24A H 0.7809 0.8245 -0.1227 0.071 Uiso 1 1 calc R
H24B H 0.7204 0.8050 -0.2288 0.071 Uiso 1 1 calc R
C25 C 0.7053(3) 0.9732(3) -0.4127(6) 0.0415(14) Uani 1 1 d .
H25 H 0.7428 1.0004 -0.3852 0.050 Uiso 1 1 calc R
C26 C 0.6935(3) 0.9161(3) -0.3346(7) 0.0448(15) Uani 1 1 d D
C27 C 0.6356(4) 0.8792(4) -0.3762(8) 0.0627(19) Uani 1 1 d .
H27 H 0.6246 0.8411 -0.3271 0.075 Uiso 1 1 calc R
C28 C 0.5942(4) 0.8974(4) -0.4874(8) 0.071(2) Uani 1 1 d .
H28 H 0.5551 0.8721 -0.5143 0.085 Uiso 1 1 calc R
C29 C 0.6107(4) 0.9539(3) -0.5603(8) 0.0586(18) Uani 1 1 d .
H29 H 0.5823 0.9663 -0.6367 0.070 Uiso 1 1 calc R
C30 C 0.6845(3) 0.4693(3) 0.6223(7) 0.0479(15) Uani 1 1 d .
H30 H 0.7181 0.4774 0.6929 0.058 Uiso 1 1 calc R
C31 C 0.6494(4) 0.4082(3) 0.6204(8) 0.0560(17) Uani 1 1 d .
C32 C 0.6026(4) 0.3973(3) 0.5101(7) 0.0595(19) Uani 1 1 d .
H32 H 0.5803 0.3568 0.5007 0.071 Uiso 1 1 calc R
C33 C 0.5888(4) 0.4456(3) 0.4149(8) 0.0573(17) Uani 1 1 d .
H33 H 0.5554 0.4393 0.3430 0.069 Uiso 1 1 calc R
C34 C 0.6249(3) 0.5038(3) 0.4265(8) 0.0539(17) Uani 1 1 d .
H34 H 0.6158 0.5361 0.3595 0.065 Uiso 1 1 calc R
C35 C 0.6914(6) 0.3763(4) 0.8540(9) 0.070(2) Uani 1 1 d .
H35A H 0.6737 0.4184 0.8857 0.113 Uiso 1 1 calc R
H35B H 0.7430 0.3800 0.8428 0.113 Uiso 1 1 calc R
C36 C 0.7151(4) 0.2687(3) 0.9718(7) 0.0559(18) Uani 1 1 d .
H36 H 0.7511 0.2624 0.9049 0.067 Uiso 1 1 calc R
C37 C 0.6756(5) 0.3260(3) 0.9661(8) 0.065(2) Uani 1 1 d .
C38 C 0.6210(4) 0.3343(3) 1.0647(9) 0.067(2) Uani 1 1 d .
H38 H 0.5933 0.3721 1.0642 0.081 Uiso 1 1 calc R
C39 C 0.6085(4) 0.2863(4) 1.1624(9) 0.069(2) Uani 1 1 d .
H39 H 0.5715 0.2903 1.2278 0.083 Uiso 1 1 calc R
C40 C 0.6520(4) 0.2320(4) 1.1616(8) 0.0632(19) Uani 1 1 d .
H40 H 0.6444 0.2002 1.2305 0.076 Uiso 1 1 calc R

loop_
_atom_site_aniso_label
_atom_site_aniso_U_11
_atom_site_aniso_U_22
_atom_site_aniso_U_33
_atom_site_aniso_U_23
_atom_site_aniso_U_13
_atom_site_aniso_U_12
Zn1 0.0377(3) 0.0308(3) 0.0305(3) 0.0015(3) -0.0004(3) 0.0038(3)
Zn2 0.0416(3) 0.0599(4) 0.0322(3) 0.0098(3) 0.0030(3) 0.0217(3)
Zn3 0.0334(3) 0.0343(3) 0.0301(3) 0.0006(3) -0.0026(3) 0.0012(3)
O1 0.051(2) 0.056(3) 0.029(2) -0.0016(19) -0.0021(17) 0.021(2)
O2 0.048(2) 0.068(3) 0.037(2) 0.010(2) 0.0059(17) 0.027(2)
O3 0.063(3) 0.057(3) 0.038(3) 0.000(2) 0.002(2) 0.023(2)
O4 0.046(2) 0.071(3) 0.056(3) 0.008(2) 0.015(2) 0.024(2)
O5 0.052(2) 0.053(3) 0.032(2) -0.0048(19) 0.0040(19) -0.012(2)
O6 0.046(2) 0.058(3) 0.054(3) -0.011(2) 0.008(2) -0.013(2)
O7 0.040(2) 0.075(3) 0.034(2) 0.009(2) -0.0014(16) 0.027(2)
O8 0.048(2) 0.083(3) 0.030(2) 0.001(2) 0.0027(17) 0.024(2)
O9 0.0358(19) 0.050(2) 0.039(2) 0.018(2) 0.0069(18) 0.0099(19)
O10 0.0351(19) 0.052(2) 0.033(2) 0.006(2) 0.0031(17) 0.0092(18)
N1 0.051(3) 0.027(2) 0.042(3) -0.001(2) -0.001(2) 0.001(2)
N2 0.083(5) 0.043(4) 0.068(4) 0.028(3) 0.011(4) 0.010(2)
N3 0.046(3) 0.038(3) 0.036(3) 0.001(2) 0.005(2) -0.011(2)
N4 0.052(3) 0.038(3) 0.043(3) 0.009(2) -0.002(2) 0.003(2)
N5 0.172(9) 0.045(4) 0.049(5) 0.012(4) -0.048(6) -0.008(5)
N6 0.073(3) 0.045(3) 0.046(3) 0.013(3) -0.006(3) -0.006(3)
C1 0.031(3) 0.031(3) 0.033(3) 0.007(2) 0.004(2) 0.006(2)
C2 0.029(3) 0.030(3) 0.031(3) 0.003(2) 0.001(2) -0.001(2)
C3 0.043(3) 0.030(3) 0.025(3) -0.001(2) 0.004(2) -0.004(2)
C4 0.026(2) 0.026(3) 0.041(3) 0.001(2) 0.002(2) -0.002(2)
C5 0.048(3) 0.036(3) 0.030(3) 0.000(2) 0.007(2) 0.008(3)
C6 0.054(3) 0.058(4) 0.027(3) -0.001(3) 0.003(3) -0.003(3)
C7 0.041(3) 0.035(3) 0.033(3) 0.007(2) -0.004(2) 0.004(3)
C8 0.033(3) 0.029(3) 0.038(4) -0.001(2) 0.004(2) 0.000(2)
C9 0.035(3) 0.037(3) 0.040(3) 0.007(3) 0.005(2) -0.001(2)
C10 0.034(4) 0.043(5) 0.033(4) 0.000 0.000 -0.001(3)
C11 0.034(3) 0.037(3) 0.031(3) 0.002(2) 0.000(2) 0.009(2)
C12 0.046(3) 0.045(3) 0.036(3) 0.005(3) 0.007(2) 0.003(3)
C13 0.061(5) 0.047(5) 0.024(4) 0.000 0.000 -0.006(4)
C14 0.034(3) 0.027(3) 0.039(3) 0.004(2) 0.003(2) 0.007(2)
C15 0.033(3) 0.030(4) 0.028(4) 0.000 0.000 -0.004(3)
C16 0.030(3) 0.026(3) 0.024(3) -0.001(2) 0.0035(19) -0.004(2)
C17 0.030(3) 0.047(3) 0.035(3) 0.004(3) -0.003(2) 0.000(2)
C18 0.037(4) 0.059(5) 0.022(4) 0.000 0.000 0.003(4)
C19 0.052(3) 0.026(3) 0.050(4) 0.001(3) 0.000(3) 0.009(3)
C20 0.078(5) 0.026(3) 0.039(4) 0.006(3) -0.003(3) 0.003(3)
C21 0.119(6) 0.044(4) 0.042(4) 0.014(3) 0.005(4) 0.025(4)
C22 0.125(6) 0.049(4) 0.047(3) 0.018(4) 0.010(4) 0.030(3)
C23 0.087(5) 0.059(5) 0.049(4) 0.014(3) 0.017(4) 0.041(4)
C24 0.079(5) 0.037(4) 0.060(4) 0.020(3) 0.005(4) 0.003(3)
C25 0.047(3) 0.033(3) 0.044(4) 0.007(2) 0.001(3) -0.007(3)
C26 0.056(4) 0.040(3) 0.039(4) 0.005(3) 0.005(3) -0.001(3)
C27 0.085(5) 0.051(4) 0.053(4) 0.008(3) 0.002(4) -0.027(4)
C28 0.094(6) 0.066(5) 0.053(5) 0.010(4) -0.010(4) -0.042(5)
C29 0.068(4) 0.060(4) 0.048(4) 0.007(3) -0.008(3) -0.026(4)
C30 0.061(4) 0.038(3) 0.044(4) 0.008(3) -0.006(3) 0.000(3)
C31 0.081(5) 0.037(3) 0.050(4) 0.012(3) 0.002(4) 0.005(3)
C32 0.088(5) 0.042(4) 0.049(4) -0.001(3) 0.003(4) -0.017(4)
C33 0.072(4) 0.050(4) 0.049(4) 0.012(3) -0.007(3) -0.009(4)
C34 0.063(4) 0.043(4) 0.056(4) 0.018(3) -0.009(3) 0.003(3)
C35 0.113(5) 0.045(3) 0.051(4) 0.015(3) -0.012(4) -0.006(4)
C36 0.085(5) 0.034(3) 0.048(4) 0.009(3) 0.002(3) -0.012(4)
C37 0.108(6) 0.041(4) 0.046(4) 0.011(3) -0.019(4) -0.012(4)
C38 0.086(5) 0.042(4) 0.074(6) 0.003(4) -0.023(4) 0.010(4)
C39 0.076(5) 0.069(5) 0.062(5) -0.006(4) 0.003(4) -0.002(4)
C40 0.080(5) 0.056(5) 0.053(5) 0.017(4) -0.005(4) -0.006(4)

loop_
_atom_type_symbol
_atom_type_description
_atom_type_scat_dispersion_real
_atom_type_scat_dispersion_imag
_atom_type_scat_source
C C 0.0033 0.0016 'International Tables Vol C Tables 4.2.6.8 and 6.1.1.4'
H H 0.0000 0.0000 'International Tables Vol C Tables 4.2.6.8 and 6.1.1.4'
N N 0.0061 0.0033 'International Tables Vol C Tables 4.2.6.8 and 6.1.1.4'
O O 0.0106 0.0060 'International Tables Vol C Tables 4.2.6.8 and 6.1.1.4'
Zn Zn 0.2839 1.4301 'International Tables Vol C Tables 4.2.6.8 and 6.1.1.4'

loop_
_geom_angle_atom_site_label_1
_geom_angle_atom_site_label_2
_geom_angle_atom_site_label_3
_geom_angle
_geom_angle_site_symmetry_1
_geom_angle_site_symmetry_3
O9 Zn1 O5 120.04(18) . .
O9 Zn1 O1 103.79(17) . .
O5 Zn1 O1 96.37(17) . .
O9 Zn1 N1 119.14(18) . .
O5 Zn1 N1 112.77(18) . .
O1 Zn1 N1 98.06(18) . .
O9 Zn2 O10 176.12(19) . .
O9 Zn2 O7 87.16(15) . .
O10 Zn2 O7 94.02(16) . .
O9 Zn2 O2 91.70(16) . .
O10 Zn2 O2 86.91(16) . .
O7 Zn2 O2 176.40(19) . .
O9 Zn2 N4 91.99(17) . .
O10 Zn2 N4 91.69(18) . .
O7 Zn2 N4 90.57(18) . .
O2 Zn2 N4 92.88(18) . .
O9 Zn2 N6 86.43(18) . 4_654
O10 Zn2 N6 89.96(18) . 4_654
O7 Zn2 N6 85.68(18) . 4_654
O2 Zn2 N6 90.84(18) . 4_654
N4 Zn2 N6 176.00(18) . 4_654
O10 Zn3 O3 121.21(19) . 3_565
O10 Zn3 O8 101.53(17) . .
O3 Zn3 O8 96.59(19) 3_565 .
O10 Zn3 N3 126.51(19) . 4_646
O3 Zn3 N3 105.55(19) 3_565 4_646
O8 Zn3 N3 97.06(19) . 4_646
C1 O1 Zn1 129.4(3) . .
C1 O2 Zn2 139.9(4) . .
C8 O3 Zn3 112.9(3) . 3_464
C9 O5 Zn1 109.0(3) . .
C14 O7 Zn2 135.9(4) . .
C14 O8 Zn3 132.8(3) . .
Zn1 O9 Zn2 128.21(19) . .
Zn1 O9 H9O 122(5) . .
Zn2 O9 H9O 108(5) . .
Zn3 O10 Zn2 128.4(2) . .
Zn3 O10 H10O 106(5) . .
Zn2 O10 H10O 122(5) . .
C19 N1 C23 119.1(5) . .
C19 N1 Zn1 124.6(4) . .
C23 N1 Zn1 116.2(4) . .
C26 N2 C24 120.3(6) . .
C26 N2 H2A 119.9 . .
C24 N2 H2A 119.9 . .
C29 N3 C25 118.2(5) . .
C29 N3 Zn3 114.8(4) . 4_653
C25 N3 Zn3 126.8(4) . 4_653
C34 N4 C30 118.1(6) . .
C34 N4 Zn2 123.0(4) . .
C30 N4 Zn2 118.9(4) . .
C35 N5 C31 123.2(6) . .
C35 N5 H5A 118.4 . .
C31 N5 H5A 118.4 . .
C36 N6 C40 117.4(6) . .
C36 N6 Zn2 119.8(5) . 4_645
C40 N6 Zn2 122.5(4) . 4_645
O2 C1 O1 124.9(5) . .
O2 C1 C2 118.9(5) . .
O1 C1 C2 116.1(4) . .
C3 C2 C7 118.3(5) . .
C3 C2 C1 120.3(5) . .
C7 C2 C1 121.3(5) . .
C2 C3 C4 122.2(5) . .
C2 C3 H3 118.9 . .
C4 C3 H3 118.9 . .
C5 C4 C3 118.9(5) . .
C5 C4 C8 121.3(5) . .
C3 C4 C8 119.7(5) . .
C4 C5 C6 119.4(5) . .
C4 C5 H5 120.3 . .
C6 C5 H5 120.3 . .
C7 C6 C5 121.5(6) . .
C7 C6 H6 119.3 . .
C5 C6 H6 119.3 . .
C6 C7 C2 119.6(5) . .
C6 C7 H7 120.2 . .
C2 C7 H7 120.2 . .
O4 C8 O3 123.1(5) . .
O4 C8 C4 121.8(5) . .
O3 C8 C4 115.1(4) . .
O6 C9 O5 123.4(5) . .
O6 C9 C11 120.7(5) . .
O5 C9 C11 115.9(5) . .
C11 C10 C11 119.5(7) 2_665 .
C11 C10 H10 120.2 2_665 .
C11 C10 H10 120.2 . .
C12 C11 C10 120.1(6) . .
C12 C11 C9 120.2(5) . .
C10 C11 C9 119.6(5) . .
C13 C12 C11 119.0(6) . .
C13 C12 H12 120.5 . .
C11 C12 H12 120.5 . .
C12 C13 C12 122.3(8) . 2_665
C12 C13 H13 118.9 . .
C12 C13 H13 118.9 2_665 .
O7 C14 O8 126.6(5) . .
O7 C14 C16 117.7(5) . .
O8 C14 C16 115.7(4) . .
C16 C15 C16 120.8(7) . 2_765
C16 C15 H15 119.6 . .
C16 C15 H15 119.6 2_765 .
C17 C16 C15 119.5(5) . .
C17 C16 C14 121.9(5) . .
C15 C16 C14 118.5(5) . .
C16 C17 C18 120.1(5) . .
C16 C17 H17 120.0 . .
C18 C17 H17 120.0 . .
C17 C18 C17 119.9(8) . 2_765
C17 C18 H18 120.0 . .
C17 C18 H18 120.0 2_765 .
N1 C19 C20 122.0(5) . .
N1 C19 H19 119.0 . .
C20 C19 H19 119.0 . .
C21 C20 C19 118.1(6) . .
C21 C20 C24 122.6(6) . .
C19 C20 C24 119.3(5) . .
C20 C21 C22 120.8(6) . .
C20 C21 H21 119.6 . .
C22 C21 H21 119.6 . .
C21 C22 C23 118.9(7) . .
C21 C22 H22 120.5 . .
C23 C22 H22 120.5 . .
N1 C23 C22 121.0(6) . .
N1 C23 H23 119.5 . .
C22 C23 H23 119.5 . .
N2 C24 C20 118.9(6) . .
N2 C24 H24A 107.6 . .
C20 C24 H24A 107.6 . .
N2 C24 H24B 107.6 . .
C20 C24 H24B 107.6 . .
H24A C24 H24B 107.0 . .
N3 C25 C26 123.8(5) . .
N3 C25 H25 118.1 . .
C26 C25 H25 118.1 . .
C27 C26 N2 123.9(6) . .
C27 C26 C25 115.6(6) . .
N2 C26 C25 120.5(5) . .
C28 C27 C26 121.3(6) . .
C28 C27 H27 119.4 . .
C26 C27 H27 119.4 . .
C27 C28 C29 119.2(7) . .
C27 C28 H28 120.4 . .
C29 C28 H28 120.4 . .
N3 C29 C28 121.8(6) . .
N3 C29 H29 119.1 . .
C28 C29 H29 119.1 . .
N4 C30 C31 122.7(6) . .
N4 C30 H30 118.6 . .
C31 C30 H30 118.6 . .
C32 C31 N5 121.7(7) . .
C32 C31 C30 116.6(6) . .
N5 C31 C30 121.7(7) . .
C33 C32 C31 120.0(7) . .
C33 C32 H32 120.0 . .
C31 C32 H32 120.0 . .
C32 C33 C34 119.1(7) . .
C32 C33 H33 120.5 . .
C34 C33 H33 120.5 . .
N4 C34 C33 123.4(6) . .
N4 C34 H34 118.3 . .
C33 C34 H34 118.3 . .
N5 C35 C37 113.4(7) . .
N5 C35 H35A 108.9 . .
C37 C35 H35A 108.9 . .
N5 C35 H35B 108.9 . .
C37 C35 H35B 108.9 . .
H35A C35 H35B 107.7 . .
N6 C36 C37 123.4(7) . .
N6 C36 H36 118.3 . .
C37 C36 H36 118.3 . .
C36 C37 C38 117.8(6) . .
C36 C37 C35 120.1(8) . .
C38 C37 C35 122.0(8) . .
C39 C38 C37 119.2(7) . .
C39 C38 H38 120.4 . .
C37 C38 H38 120.4 . .
C38 C39 C40 118.5(8) . .
C38 C39 H39 120.8 . .
C40 C39 H39 120.8 . .
N6 C40 C39 123.7(7) . .
N6 C40 H40 118.2 . .
C39 C40 H40 118.2 . .

loop_
_geom_bond_atom_site_label_1
_geom_bond_atom_site_label_2
_geom_bond_distance
_geom_bond_site_symmetry_2
Zn1 O9 1.873(4) .
Zn1 O5 1.966(4) .
Zn1 O1 1.996(4) .
Zn1 N1 2.062(5) .
Zn1 O6 2.728(5) .
Zn2 O9 1.976(4) .
Zn2 O10 1.987(4) .
Zn2 O7 2.119(4) .
Zn2 O2 2.128(4) .
Zn2 N4 2.318(5) .
Zn2 N6 2.517(6) 4_654
Zn3 O10 1.873(4) .
Zn3 O3 1.956(4) 3_565
Zn3 O8 1.981(4) .
Zn3 N3 2.082(5) 4_646
O1 C1 1.259(7) .
O2 C1 1.242(6) .
O3 C8 1.284(7) .
O3 Zn3 1.956(4) 3_464
O4 C8 1.217(6) .
O5 C9 1.282(7) .
O6 C9 1.228(6) .
O7 C14 1.231(6) .
O8 C14 1.263(6) .
O9 H9O 0.85(4) .
O10 H10O 0.85(4) .
N1 C19 1.334(7) .
N1 C23 1.340(8) .
N2 C26 1.392(7) .
N2 C24 1.454(8) .
N2 H2A 0.8600 .
N3 C29 1.324(7) .
N3 C25 1.334(7) .
N3 Zn3 2.082(5) 4_653
N4 C34 1.307(8) .
N4 C30 1.337(7) .
N5 C35 1.378(10) .
N5 C31 1.380(9) .
N5 H5A 0.8600 .
N6 C36 1.325(8) .
N6 C40 1.332(9) .
N6 Zn2 2.517(6) 4_645
C1 C2 1.498(7) .
C2 C3 1.374(7) .
C2 C7 1.398(8) .
C3 C4 1.391(7) .
C3 H3 0.9300 .
C4 C5 1.374(8) .
C4 C8 1.504(7) .
C5 C6 1.387(8) .
C5 H5 0.9300 .
C6 C7 1.373(8) .
C6 H6 0.9300 .
C7 H7 0.9300 .
C9 C11 1.497(8) .
C10 C11 1.404(7) 2_665
C10 C11 1.404(7) .
C10 H10 0.9300 .
C11 C12 1.395(8) .
C12 C13 1.382(7) .
C12 H12 0.9300 .
C13 C12 1.382(7) 2_665
C13 H13 0.9300 .
C14 C16 1.513(7) .
C15 C16 1.390(6) .
C15 C16 1.390(6) 2_765
C15 H15 0.9300 .
C16 C17 1.382(7) .
C17 C18 1.395(7) .
C17 H17 0.9300 .
C18 C17 1.395(7) 2_765
C18 H18 0.9300 .
C19 C20 1.386(8) .
C19 H19 0.9300 .
C20 C21 1.350(9) .
C20 C24 1.483(7) .
C21 C22 1.363(10) .
C21 H21 0.9300 .
C22 C23 1.382(9) .
C22 H22 0.9300 .
C23 H23 0.9300 .
C24 H24A 0.9700 .
C24 H24B 0.9700 .
C25 C26 1.399(8) .
C25 H25 0.9300 .
C26 C27 1.374(9) .
C27 C28 1.354(10) .
C27 H27 0.9300 .
C28 C29 1.380(9) .
C28 H28 0.9300 .
C29 H29 0.9300 .
C30 C31 1.412(9) .
C30 H30 0.9300 .
C31 C32 1.377(10) .
C32 C33 1.360(9) .
C32 H32 0.9300 .
C33 C34 1.372(9) .
C33 H33 0.9300 .
C34 H34 0.9300 .
C35 C37 1.504(10) .
C35 H35A 0.9700 .
C35 H35B 0.9700 .
C36 C37 1.387(10) .
C36 H36 0.9300 .
C37 C38 1.390(11) .
C38 C39 1.366(11) .
C38 H38 0.9300 .
C39 C40 1.376(10) .
C39 H39 0.9300 .
C40 H40 0.9300 .

loop_
_geom_hbond_atom_site_label_D
_geom_hbond_atom_site_label_H
_geom_hbond_atom_site_label_A
_geom_hbond_distance_DH
_geom_hbond_distance_HA
_geom_hbond_distance_DA
_geom_hbond_angle_DHA
_geom_hbond_site_symmetry_A
O9 H9O O4 0.85(4) 2.06(4) 2.826(6) 150(6) 3_564
O10 H10O O6 0.85(4) 2.08(3) 2.858(6) 152(6) 1_556

loop_
_geom_torsion_atom_site_label_1
_geom_torsion_atom_site_label_2
_geom_torsion_atom_site_label_3
_geom_torsion_atom_site_label_4
_geom_torsion
_geom_torsion_site_symmetry_1
_geom_torsion_site_symmetry_4
O9 Zn1 O1 C1 0.5(5) . .
O5 Zn1 O1 C1 123.6(5) . .
N1 Zn1 O1 C1 -122.3(5) . .
O9 Zn2 O2 C1 1.4(6) . .
O10 Zn2 O2 C1 177.8(6) . .
N4 Zn2 O2 C1 -90.7(6) . .
N6 Zn2 O2 C1 87.9(6) 4_654 .
O9 Zn1 O5 C9 -88.2(4) . .
O1 Zn1 O5 C9 161.8(4) . .
N1 Zn1 O5 C9 60.3(4) . .
O9 Zn2 O7 C14 170.6(6) . .
O10 Zn2 O7 C14 -5.7(6) . .
N4 Zn2 O7 C14 -97.4(6) . .
N6 Zn2 O7 C14 84.0(6) 4_654 .
O10 Zn3 O8 C14 4.0(6) . .
O3 Zn3 O8 C14 -119.8(6) 3_565 .
N3 Zn3 O8 C14 133.6(6) 4_646 .
O5 Zn1 O9 Zn2 -92.8(3) . .
O1 Zn1 O9 Zn2 13.1(3) . .
N1 Zn1 O9 Zn2 120.7(3) . .
O7 Zn2 O9 Zn1 170.4(3) . .
O2 Zn2 O9 Zn1 -13.0(3) . .
N4 Zn2 O9 Zn1 80.0(3) . .
N6 Zn2 O9 Zn1 -103.7(3) 4_654 .
O3 Zn3 O10 Zn2 95.5(3) 3_565 .
O8 Zn3 O10 Zn2 -9.6(3) . .
N3 Zn3 O10 Zn2 -117.5(3) 4_646 .
O7 Zn2 O10 Zn3 9.7(3) . .
O2 Zn2 O10 Zn3 -166.8(3) . .
N4 Zn2 O10 Zn3 100.4(3) . .
N6 Zn2 O10 Zn3 -76.0(3) 4_654 .
O9 Zn1 N1 C19 62.1(5) . .
O5 Zn1 N1 C19 -86.7(5) . .
O1 Zn1 N1 C19 172.8(5) . .
O9 Zn1 N1 C23 -121.0(5) . .
O5 Zn1 N1 C23 90.2(5) . .
O1 Zn1 N1 C23 -10.3(5) . .
O9 Zn2 N4 C34 -25.9(5) . .
O10 Zn2 N4 C34 152.9(5) . .
O7 Zn2 N4 C34 -113.0(5) . .
O2 Zn2 N4 C34 65.9(5) . .
O9 Zn2 N4 C30 157.1(4) . .
O10 Zn2 N4 C30 -24.1(5) . .
O7 Zn2 N4 C30 69.9(5) . .
O2 Zn2 N4 C30 -111.1(5) . .
Zn2 O2 C1 O1 11.0(10) . .
Zn2 O2 C1 C2 -169.5(4) . .
Zn1 O1 C1 O2 -11.8(9) . .
Zn1 O1 C1 C2 168.7(3) . .
O2 C1 C2 C3 174.8(5) . .
O1 C1 C2 C3 -5.7(7) . .
O2 C1 C2 C7 -2.2(8) . .
O1 C1 C2 C7 177.3(5) . .
C7 C2 C3 C4 -0.7(7) . .
C1 C2 C3 C4 -177.8(5) . .
C2 C3 C4 C5 -0.3(8) . .
C2 C3 C4 C8 176.3(5) . .
C3 C4 C5 C6 0.7(8) . .
C8 C4 C5 C6 -175.7(5) . .
C4 C5 C6 C7 -0.2(9) . .
C5 C6 C7 C2 -0.8(8) . .
C3 C2 C7 C6 1.2(8) . .
C1 C2 C7 C6 178.3(5) . .
Zn3 O3 C8 O4 4.6(7) 3_464 .
Zn3 O3 C8 C4 -173.9(3) 3_464 .
C5 C4 C8 O4 -18.6(8) . .
C3 C4 C8 O4 165.0(5) . .
C5 C4 C8 O3 160.0(5) . .
C3 C4 C8 O3 -16.4(7) . .
Zn1 O5 C9 O6 -1.9(7) . .
Zn1 O5 C9 C11 177.5(4) . .
C11 C10 C11 C12 -0.2(4) 2_665 .
C11 C10 C11 C9 178.3(5) 2_665 .
O6 C9 C11 C12 -23.3(8) . .
O5 C9 C11 C12 157.3(5) . .
O6 C9 C11 C10 158.2(5) . .
O5 C9 C11 C10 -21.2(7) . .
C10 C11 C12 C13 0.3(7) . .
C9 C11 C12 C13 -178.1(4) . .
C11 C12 C13 C12 -0.2(4) . 2_665
Zn2 O7 C14 O8 1.6(10) . .
Zn2 O7 C14 C16 -179.2(4) . .
Zn3 O8 C14 O7 -0.3(10) . .
Zn3 O8 C14 C16 -179.5(4) . .
C16 C15 C16 C17 0.1(4) 2_765 .
C16 C15 C16 C14 178.2(5) 2_765 .
O7 C14 C16 C17 0.6(8) . .
O8 C14 C16 C17 179.9(5) . .
O7 C14 C16 C15 -177.4(4) . .
O8 C14 C16 C15 1.9(7) . .
C15 C16 C17 C18 -0.2(7) . .
C14 C16 C17 C18 -178.2(4) . .
C16 C17 C18 C17 0.1(4) . 2_765
C23 N1 C19 C20 1.6(9) . .
Zn1 N1 C19 C20 178.5(5) . .
N1 C19 C20 C21 -2.8(10) . .
N1 C19 C20 C24 179.0(6) . .
C19 C20 C21 C22 1.8(11) . .
C24 C20 C21 C22 180.0(8) . .
C20 C21 C22 C23 0.1(13) . .
C19 N1 C23 C22 0.4(11) . .
Zn1 N1 C23 C22 -176.7(7) . .
C21 C22 C23 N1 -1.3(14) . .
C26 N2 C24 C20 -90.6(8) . .
C21 C20 C24 N2 7.2(10) . .
C19 C20 C24 N2 -174.7(6) . .
C29 N3 C25 C26 2.9(9) . .
Zn3 N3 C25 C26 178.2(4) 4_653 .
C24 N2 C26 C27 12.5(11) . .
C24 N2 C26 C25 -169.4(6) . .
N3 C25 C26 C27 -2.7(9) . .
N3 C25 C26 N2 179.0(6) . .
N2 C26 C27 C28 179.3(7) . .
C25 C26 C27 C28 1.1(11) . .
C26 C27 C28 C29 0.2(12) . .
C25 N3 C29 C28 -1.4(10) . .
Zn3 N3 C29 C28 -177.2(6) 4_653 .
C27 C28 C29 N3 -0.1(12) . .
C34 N4 C30 C31 -1.1(10) . .
Zn2 N4 C30 C31 176.1(5) . .
C35 N5 C31 C32 -161.8(9) . .
C35 N5 C31 C30 17.8(14) . .
N4 C30 C31 C32 2.9(10) . .
N4 C30 C31 N5 -176.8(7) . .
N5 C31 C32 C33 175.8(7) . .
C30 C31 C32 C33 -4.0(11) . .
C31 C32 C33 C34 3.3(11) . .
C30 N4 C34 C33 0.3(10) . .
Zn2 N4 C34 C33 -176.8(5) . .
C32 C33 C34 N4 -1.4(11) . .
C31 N5 C35 C37 159.5(8) . .
C40 N6 C36 C37 0.7(10) . .
Zn2 N6 C36 C37 174.3(5) 4_645 .
N6 C36 C37 C38 -1.3(11) . .
N6 C36 C37 C35 179.8(7) . .
N5 C35 C37 C36 80.7(10) . .
N5 C35 C37 C38 -98.1(10) . .
C36 C37 C38 C39 0.0(11) . .
C35 C37 C38 C39 178.9(7) . .
C37 C38 C39 C40 1.7(11) . .
C36 N6 C40 C39 1.1(11) . .
Zn2 N6 C40 C39 -172.3(6) 4_645 .
C38 C39 C40 N6 -2.3(12) . .
